data_7212656
loop_
_publ_author_name
'Feng, Jing-Dong'
'Tang, Shu-Wei'
'Shao, Kui-Zhan'
'Wang, Rong-Shun'
'Yao, Chan'
'Xie, Hai-Ming'
'Su, Zhong-Min'

_publ_section_title
;
 Helical channels, low framework density and structure-directing effect: a
 novel non-centrosymmetric zinc phosphate NIS-4 prepared by ionothermal
 reaction
;
_journal_issue 11
_journal_name_full CrystEngComm
_journal_page_first 3448
_journal_paper_doi 10.1039/c002882g
_journal_volume 12
_journal_year 2010
_chemical_formula_sum 'C6 H14 N2 O8 P2 Zn'
_chemical_formula_weight 369.50
_chemical_name_systematic
;
?
;
_space_group_IT_number 33
_symmetry_cell_setting orthorhombic
_symmetry_space_group_name_Hall 'P 2c -2n'
_symmetry_space_group_name_H-M 'P n a 21'
_atom_sites_solution_hydrogens geom
_atom_sites_solution_primary direct
_atom_sites_solution_secondary difmap
_audit_creation_method SHELXL-97
_cell_angle_alpha 90.00
_cell_angle_beta 90.00
_cell_angle_gamma 90.00
_cell_formula_units_Z 4
_cell_length_a 8.8490(7)
_cell_length_b 13.8690(10)
_cell_length_c 10.8180(8)
_cell_measurement_reflns_used 164
_cell_measurement_temperature 293(2)
_cell_measurement_theta_max 23.55
_cell_measurement_theta_min 2.83
_cell_volume 1327.66(17)
_computing_cell_refinement 'Bruker SMART'
_computing_data_collection 'Bruker SMART'
_computing_data_reduction 'Bruker SMART'
_computing_molecular_graphics 'Bruker SHELXTL'
_computing_publication_material 'Bruker SHELXTL'
_computing_structure_refinement 'SHELXL-97 (Sheldrick, 1997)'
_computing_structure_solution 'SHELXS-97 (Sheldrick, 1990)'
_diffrn_ambient_temperature 293(2)
_diffrn_detector_area_resol_mean 'omega scans'
_diffrn_measured_fraction_theta_full 1.000
_diffrn_measured_fraction_theta_max 0.944
_diffrn_measurement_device_type graphite
_diffrn_measurement_method 'CCD area detector'
_diffrn_radiation_monochromator graphite
_diffrn_radiation_source 'fine-focus sealed tube'
_diffrn_radiation_type MoK\a
_diffrn_radiation_wavelength 0.71069
_diffrn_reflns_av_R_equivalents 0.0332
_diffrn_reflns_av_sigmaI/netI 0.0386
_diffrn_reflns_limit_h_max 11
_diffrn_reflns_limit_h_min -9
_diffrn_reflns_limit_k_max 18
_diffrn_reflns_limit_k_min -14
_diffrn_reflns_limit_l_max 13
_diffrn_reflns_limit_l_min -13
_diffrn_reflns_number 7573
_diffrn_reflns_theta_full 25.00
_diffrn_reflns_theta_max 28.51
_diffrn_reflns_theta_min 2.39
_exptl_absorpt_coefficient_mu 2.126
_exptl_absorpt_correction_T_max 0.6637
_exptl_absorpt_correction_T_min 0.5975
_exptl_absorpt_correction_type multi-scan
_exptl_absorpt_process_details '(SADABS; Bruker, 2000)'
_exptl_crystal_colour colourless
_exptl_crystal_density_diffrn 1.849
_exptl_crystal_density_method 'not measured'
_exptl_crystal_description block
_exptl_crystal_F_000 752
_exptl_crystal_size_max 0.27
_exptl_crystal_size_mid 0.24
_exptl_crystal_size_min 0.21
_refine_diff_density_max 0.603
_refine_diff_density_min -0.426
_refine_diff_density_rms 0.068
_refine_ls_abs_structure_details 'Flack H D (1983), Acta Cryst. A39, 876-881'
_refine_ls_abs_structure_Flack 0.015(10)
_refine_ls_extinction_method none
_refine_ls_goodness_of_fit_ref 1.073
_refine_ls_hydrogen_treatment constr
_refine_ls_matrix_type full
_refine_ls_number_parameters 172
_refine_ls_number_reflns 3013
_refine_ls_number_restraints 1
_refine_ls_restrained_S_all 1.073
_refine_ls_R_factor_all 0.0258
_refine_ls_R_factor_gt 0.0245
_refine_ls_shift/su_max 0.000
_refine_ls_shift/su_mean 0.000
_refine_ls_structure_factor_coef Fsqd
_refine_ls_weighting_details 'calc w=1/[\s^2^(Fo^2^)+(0.0351P)^2^+0.0044P] where P=(Fo^2^+2Fc^2^)/3'
_refine_ls_weighting_scheme calc
_refine_ls_wR_factor_gt 0.0658
_refine_ls_wR_factor_ref 0.0663
_reflns_number_gt 2884
_reflns_number_total 3013
_reflns_threshold_expression >2sigma(I)
_cod_data_source_file c002882g.txt
_cod_data_source_block NIS-4
_cod_original_sg_symbol_H-M Pna21
_cod_database_code 7212656

loop_
_symmetry_equiv_pos_as_xyz
'x, y, z'
'-x, -y, z+1/2'
'-x+1/2, y+1/2, z+1/2'
'x+1/2, -y+1/2, z'

loop_
_atom_site_label
_atom_site_type_symbol
_atom_site_fract_x
_atom_site_fract_y
_atom_site_fract_z
_atom_site_U_iso_or_equiv
_atom_site_adp_type
_atom_site_occupancy
_atom_site_symmetry_multiplicity
_atom_site_calc_flag
_atom_site_refinement_flags
Zn1 Zn 0.03756(3) 0.101162(17) 0.32781(3) 0.02015(8) Uani 1 1 d .
P1 P 0.01052(8) -0.07784(5) 0.12516(6) 0.02192(13) Uani 1 1 d .
P2 P -0.17102(7) 0.28392(4) 0.38000(7) 0.02293(14) Uani 1 1 d .
O5 O -0.1013(2) 0.20657(14) 0.30080(17) 0.0334(5) Uani 1 1 d .
O8 O -0.2725(2) 0.24083(13) 0.48230(18) 0.0295(4) Uani 1 1 d .
O4 O -0.0103(2) -0.04953(15) -0.00696(18) 0.0314(4) Uani 1 1 d .
O2 O -0.1000(3) -0.16304(14) 0.1589(2) 0.0385(5) Uani 1 1 d .
O3 O -0.0160(2) 0.00102(17) 0.2165(2) 0.0381(5) Uani 1 1 d .
O7 O -0.0405(2) 0.34147(17) 0.4476(2) 0.0427(6) Uani 1 1 d .
O1 O 0.1750(2) -0.11776(16) 0.1469(2) 0.0418(5) Uani 1 1 d .
O6 O -0.2571(2) 0.35660(14) 0.30376(19) 0.0342(5) Uani 1 1 d .
N1 N -0.3832(3) -0.2149(2) 0.4371(2) 0.0425(6) Uani 1 1 d .
N2 N -0.3918(3) -0.08446(18) 0.3297(3) 0.0434(6) Uani 1 1 d .
C3 C -0.3321(4) -0.1401(3) 0.5111(4) 0.0525(9) Uani 1 1 d .
H3 H -0.2998 -0.1449 0.5926 0.063 Uiso 1 1 calc R
C1 C -0.4169(4) -0.1786(2) 0.3270(4) 0.0415(6) Uani 1 1 d .
H1 H -0.4522 -0.2134 0.2594 0.050 Uiso 1 1 calc R
C2 C -0.3383(4) -0.0602(3) 0.4431(3) 0.0517(9) Uani 1 1 d .
H2 H -0.3108 0.0014 0.4687 0.062 Uiso 1 1 calc R
C4 C -0.4188(5) -0.0170(3) 0.2264(4) 0.0650(11) Uani 1 1 d .
H4A H -0.3924 0.0472 0.2515 0.097 Uiso 1 1 calc R
H4B H -0.5236 -0.0189 0.2036 0.097 Uiso 1 1 calc R
H4C H -0.3579 -0.0355 0.1568 0.097 Uiso 1 1 calc R
C5 C -0.3964(4) -0.3170(3) 0.4735(3) 0.0518(9) Uani 1 1 d .
H5A H -0.4420 -0.3209 0.5549 0.062 Uiso 1 1 calc R
H5B H -0.4622 -0.3501 0.4158 0.062 Uiso 1 1 calc R
C6 C -0.2520(6) -0.3638(3) 0.4757(6) 0.0871(18) Uani 1 1 d .
H6A H -0.2647 -0.4300 0.4994 0.131 Uiso 1 1 calc R
H6B H -0.1873 -0.3320 0.5341 0.131 Uiso 1 1 calc R
H6C H -0.2072 -0.3608 0.3949 0.131 Uiso 1 1 calc R

loop_
_atom_site_aniso_label
_atom_site_aniso_U_11
_atom_site_aniso_U_22
_atom_site_aniso_U_33
_atom_site_aniso_U_23
_atom_site_aniso_U_13
_atom_site_aniso_U_12
Zn1 0.02475(14) 0.02034(13) 0.01535(13) -0.00407(13) 0.00150(13) -0.00122(9)
P1 0.0298(3) 0.0209(3) 0.0151(3) -0.0050(3) -0.0017(3) -0.0010(2)
P2 0.0222(3) 0.0249(3) 0.0217(3) -0.0004(3) 0.0022(3) 0.0051(2)
O5 0.0368(11) 0.0360(10) 0.0273(12) -0.0067(8) -0.0015(8) 0.0148(8)
O8 0.0292(10) 0.0333(10) 0.0261(10) 0.0074(8) 0.0056(8) 0.0066(8)
O4 0.0494(12) 0.0293(10) 0.0154(10) 0.0018(9) -0.0045(8) -0.0044(9)
O2 0.0545(13) 0.0368(11) 0.0241(10) 0.0009(8) -0.0024(9) -0.0178(10)
O3 0.0439(12) 0.0383(12) 0.0322(12) -0.0214(10) -0.0033(10) 0.0017(9)
O7 0.0343(12) 0.0370(12) 0.0568(16) -0.0162(11) -0.0037(10) -0.0010(9)
O1 0.0375(12) 0.0541(12) 0.0337(12) -0.0132(10) -0.0094(10) 0.0116(10)
O6 0.0276(9) 0.0391(10) 0.0359(12) 0.0126(9) 0.0087(8) 0.0127(8)
N1 0.0462(16) 0.0494(15) 0.0318(13) -0.0032(12) 0.0005(12) -0.0038(12)
N2 0.0477(15) 0.0464(13) 0.0360(13) -0.0061(17) 0.0063(16) 0.0004(11)
C3 0.053(2) 0.074(2) 0.0304(17) -0.0136(18) -0.0079(15) 0.0002(18)
C1 0.0487(16) 0.0451(15) 0.0308(14) -0.0100(18) -0.0011(19) -0.0033(13)
C2 0.057(2) 0.0484(19) 0.049(2) -0.0170(17) -0.0103(17) -0.0056(17)
C4 0.087(3) 0.059(2) 0.049(2) 0.000(2) -0.005(2) 0.022(2)
C5 0.052(2) 0.056(2) 0.047(2) 0.0115(17) 0.0032(17) -0.0150(17)
C6 0.060(3) 0.065(2) 0.137(5) 0.044(3) -0.009(3) -0.009(2)

loop_
_atom_type_symbol
_atom_type_description
_atom_type_scat_dispersion_real
_atom_type_scat_dispersion_imag
_atom_type_scat_source
C C 0.0033 0.0016 'International Tables Vol C Tables 4.2.6.8 and 6.1.1.4'
H H 0.0000 0.0000 'International Tables Vol C Tables 4.2.6.8 and 6.1.1.4'
N N 0.0061 0.0033 'International Tables Vol C Tables 4.2.6.8 and 6.1.1.4'
O O 0.0106 0.0060 'International Tables Vol C Tables 4.2.6.8 and 6.1.1.4'
P P 0.1023 0.0942 'International Tables Vol C Tables 4.2.6.8 and 6.1.1.4'
Zn Zn 0.2839 1.4301 'International Tables Vol C Tables 4.2.6.8 and 6.1.1.4'

loop_
_geom_angle_atom_site_label_1
_geom_angle_atom_site_label_2
_geom_angle_atom_site_label_3
_geom_angle
_geom_angle_site_symmetry_1
_geom_angle_site_symmetry_3
O3 Zn1 O6 111.85(9) . 4
O3 Zn1 O5 107.40(9) . .
O6 Zn1 O5 110.44(9) 4 .
O3 Zn1 O4 106.46(10) . 2
O6 Zn1 O4 110.73(9) 4 2
O5 Zn1 O4 109.84(9) . 2
O3 P1 O4 114.92(14) . .
O3 P1 O1 107.70(12) . .
O4 P1 O1 110.44(13) . .
O3 P1 O2 107.37(13) . .
O4 P1 O2 110.00(12) . .
O1 P1 O2 105.99(13) . .
O5 P2 O6 111.84(11) . .
O5 P2 O8 111.73(11) . .
O6 P2 O8 110.86(11) . .
O5 P2 O7 108.85(13) . .
O6 P2 O7 106.52(12) . .
O8 P2 O7 106.76(13) . .
P2 O5 Zn1 135.56(12) . .
P1 O4 Zn1 143.11(13) . 2_554
P1 O3 Zn1 156.48(14) . .
P2 O6 Zn1 127.27(12) . 4_455
C1 N1 C3 107.9(3) . .
C1 N1 C5 125.9(3) . .
C3 N1 C5 126.1(3) . .
C1 N2 C2 108.8(3) . .
C1 N2 C4 125.5(3) . .
C2 N2 C4 125.7(3) . .
C2 C3 N1 106.9(3) . .
C2 C3 H3 126.5 . .
N1 C3 H3 126.5 . .
N2 C1 N1 108.5(3) . .
N2 C1 H1 125.8 . .
N1 C1 H1 125.8 . .
C3 C2 N2 107.9(3) . .
C3 C2 H2 126.1 . .
N2 C2 H2 126.1 . .
N2 C4 H4A 109.5 . .
N2 C4 H4B 109.5 . .
H4A C4 H4B 109.5 . .
N2 C4 H4C 109.5 . .
H4A C4 H4C 109.5 . .
H4B C4 H4C 109.5 . .
C6 C5 N1 111.6(3) . .
C6 C5 H5A 109.3 . .
N1 C5 H5A 109.3 . .
C6 C5 H5B 109.3 . .
N1 C5 H5B 109.3 . .
H5A C5 H5B 108.0 . .
C5 C6 H6A 109.5 . .
C5 C6 H6B 109.5 . .
H6A C6 H6B 109.5 . .
C5 C6 H6C 109.5 . .
H6A C6 H6C 109.5 . .
H6B C6 H6C 109.5 . .

loop_
_geom_bond_atom_site_label_1
_geom_bond_atom_site_label_2
_geom_bond_distance
_geom_bond_site_symmetry_2
Zn1 O3 1.898(2) .
Zn1 O6 1.9264(19) 4
Zn1 O5 1.9319(19) .
Zn1 O4 1.941(2) 2
P1 O3 1.492(2) .
P1 O4 1.494(2) .
P1 O1 1.575(2) .
P1 O2 1.577(2) .
P2 O5 1.5052(19) .
P2 O6 1.5090(19) .
P2 O8 1.546(2) .
P2 O7 1.583(2) .
O4 Zn1 1.941(2) 2_554
O6 Zn1 1.9264(19) 4_455
N1 C1 1.327(5) .
N1 C3 1.385(5) .
N1 C5 1.474(5) .
N2 C1 1.325(4) .
N2 C2 1.357(5) .
N2 C4 1.477(5) .
C3 C2 1.332(6) .
C3 H3 0.9300 .
C1 H1 0.9300 .
C2 H2 0.9300 .
C4 H4A 0.9600 .
C4 H4B 0.9600 .
C4 H4C 0.9600 .
C5 C6 1.434(6) .
C5 H5A 0.9700 .
C5 H5B 0.9700 .
C6 H6A 0.9600 .
C6 H6B 0.9600 .
C6 H6C 0.9600 .

loop_
_geom_torsion_atom_site_label_1
_geom_torsion_atom_site_label_2
_geom_torsion_atom_site_label_3
_geom_torsion_atom_site_label_4
_geom_torsion
_geom_torsion_site_symmetry_1
_geom_torsion_site_symmetry_4
O6 P2 O5 Zn1 172.10(17) . .
O8 P2 O5 Zn1 -63.0(2) . .
O7 P2 O5 Zn1 54.7(2) . .
O3 Zn1 O5 P2 148.02(19) . .
O6 Zn1 O5 P2 -89.8(2) 4 .
O4 Zn1 O5 P2 32.6(2) 2 .
O3 P1 O4 Zn1 -164.1(2) . 2_554
O1 P1 O4 Zn1 73.9(3) . 2_554
O2 P1 O4 Zn1 -42.8(3) . 2_554
O4 P1 O3 Zn1 -99.4(4) . .
O1 P1 O3 Zn1 24.1(5) . .
O2 P1 O3 Zn1 137.9(4) . .
O6 Zn1 O3 P1 16.1(5) 4 .
O5 Zn1 O3 P1 137.4(4) . .
O4 Zn1 O3 P1 -105.0(4) 2 .
O5 P2 O6 Zn1 128.02(16) . 4_455
O8 P2 O6 Zn1 2.6(2) . 4_455
O7 P2 O6 Zn1 -113.17(17) . 4_455
C1 N1 C3 C2 0.6(4) . .
C5 N1 C3 C2 -179.9(3) . .
C2 N2 C1 N1 1.1(4) . .
C4 N2 C1 N1 -178.5(3) . .
C3 N1 C1 N2 -1.1(4) . .
C5 N1 C1 N2 179.5(3) . .
N1 C3 C2 N2 0.0(4) . .
C1 N2 C2 C3 -0.7(4) . .
C4 N2 C2 C3 178.9(4) . .
C1 N1 C5 C6 103.1(5) . .
C3 N1 C5 C6 -76.3(5) . .
